data_4302264
loop_
_publ_author_name
'Lee, Pei-Ying'
'Liang, Lan-Chang'

_publ_section_title
;
 Synthesis and Structural Characterization of Five-Coordinate Aluminum
 Complexes Containing Diarylamido Diphosphine Ligands
;
_journal_coden_ASTM INOCAJ
_journal_issue 12
_journal_name_full 'Inorganic chemistry'
_journal_page_first 5480
_journal_page_last 5487
_journal_paper_doi 10.1021/ic802030d
_journal_volume 48
_journal_year 2009
_chemical_formula_moiety 'C33 H50 Al N P2'
_chemical_formula_sum 'C33 H50 Al N P2'
_chemical_formula_weight 549.66
_space_group_IT_number 14
_symmetry_cell_setting monoclinic
_symmetry_space_group_name_Hall '-P 2yab'
_symmetry_space_group_name_H-M 'P 1 21/a 1'
_atom_sites_solution_hydrogens geom
_atom_sites_solution_primary direct
_atom_sites_solution_secondary difmap
_audit_creation_method SHELXL-97
_cell_angle_alpha 90.00
_cell_angle_beta 108.1360(10)
_cell_angle_gamma 90.00
_cell_formula_units_Z 4
_cell_length_a 15.0610(3)
_cell_length_b 14.6720(3)
_cell_length_c 15.6740(3)
_cell_measurement_reflns_used 21696
_cell_measurement_temperature 200(2)
_cell_measurement_theta_max 25.028
_cell_measurement_theta_min 2.037
_cell_volume 3291.49(11)
_computing_cell_refinement 'HKL Scalepack (Otwinowski & Minor 1997)'
_computing_data_collection 'Collect (Nonius BV, 1997-2000)'
_computing_data_reduction 'HKL Denzo and Scalepack'
_computing_molecular_graphics 'Ortep-3 for Windows (Farrugia, 1997)'
_computing_publication_material 'WinGX publication routines (Farrugia, 1999)'
_computing_structure_refinement 'SHELXL-97 (Sheldrick, 1997)'
_computing_structure_solution 'SHELXS-97 (Sheldrick, 1997)'
_diffrn_ambient_temperature 200(2)
_diffrn_detector_area_resol_mean 9
_diffrn_measured_fraction_theta_full 0.997
_diffrn_measured_fraction_theta_max 0.997
_diffrn_measurement_device_type KappaCCD
_diffrn_measurement_method 'CCD rotation images, thick slices'
_diffrn_radiation_monochromator graphite
_diffrn_radiation_source 'fine-focus sealed tube'
_diffrn_radiation_type MoK\a
_diffrn_radiation_wavelength 0.71073
_diffrn_reflns_av_R_equivalents 0.0753
_diffrn_reflns_av_sigmaI/netI 0.0623
_diffrn_reflns_limit_h_max 17
_diffrn_reflns_limit_h_min -17
_diffrn_reflns_limit_k_max 17
_diffrn_reflns_limit_k_min -14
_diffrn_reflns_limit_l_max 18
_diffrn_reflns_limit_l_min -14
_diffrn_reflns_number 22662
_diffrn_reflns_theta_full 25.03
_diffrn_reflns_theta_max 25.03
_diffrn_reflns_theta_min 2.15
_exptl_absorpt_coefficient_mu 0.180
_exptl_absorpt_correction_T_max 0.9918
_exptl_absorpt_correction_T_min 0.9212
_exptl_absorpt_correction_type multi-scan
_exptl_absorpt_process_details
;
 ?
;
_exptl_crystal_colour colorless
_exptl_crystal_density_diffrn 1.109
_exptl_crystal_density_method 'not measured'
_exptl_crystal_description prism
_exptl_crystal_F_000 1192
_exptl_crystal_size_max 0.38
_exptl_crystal_size_mid 0.22
_exptl_crystal_size_min 0.18
_refine_diff_density_max 0.412
_refine_diff_density_min -0.541
_refine_diff_density_rms 0.136
_refine_ls_extinction_method none
_refine_ls_goodness_of_fit_ref 1.055
_refine_ls_hydrogen_treatment fixed
_refine_ls_matrix_type full
_refine_ls_number_parameters 343
_refine_ls_number_reflns 5796
_refine_ls_number_restraints 0
_refine_ls_restrained_S_all 1.055
_refine_ls_R_factor_all 0.0883
_refine_ls_R_factor_gt 0.0582
_refine_ls_shift/su_max 0.000
_refine_ls_shift/su_mean 0.000
_refine_ls_structure_factor_coef Fsqd
_refine_ls_weighting_details 'calc w=1/[\s^2^(Fo^2^)+(0.0824P)^2^+1.2431P] where P=(Fo^2^+2Fc^2^)/3'
_refine_ls_weighting_scheme calc
_refine_ls_wR_factor_gt 0.1447
_refine_ls_wR_factor_ref 0.1627
_reflns_number_gt 4145
_reflns_number_total 5796
_reflns_threshold_expression >2sigma(I)
_cod_duplicate_entry 4338630
_cod_data_source_file ic802030d_si_001_2.cif
_cod_data_source_block 3845_2b
_cod_original_sg_symbol_H-M 'P 21/a'
_cod_database_code 4302264

loop_
_symmetry_equiv_pos_as_xyz
'x, y, z'
'-x+1/2, y+1/2, -z'
'-x, -y, -z'
'x-1/2, -y-1/2, z'

loop_
_atom_site_label
_atom_site_type_symbol
_atom_site_fract_x
_atom_site_fract_y
_atom_site_fract_z
_atom_site_U_iso_or_equiv
_atom_site_adp_type
_atom_site_occupancy
_atom_site_symmetry_multiplicity
_atom_site_calc_flag
_atom_site_refinement_flags
_atom_site_disorder_assembly
_atom_site_disorder_group
P1 P 0.75137(5) 0.17676(5) 0.41214(5) 0.0340(2) Uani 1 1 d . . .
P2 P 0.71625(5) 0.16158(5) 0.07599(5) 0.0324(2) Uani 1 1 d . . .
Al1 Al 0.72784(6) 0.13079(6) 0.24407(5) 0.0359(2) Uani 1 1 d . . .
N1 N 0.75158(15) 0.26038(15) 0.24416(13) 0.0315(5) Uani 1 1 d . . .
C1 C 0.8133(2) 0.1143(2) 0.51650(19) 0.0444(8) Uani 1 1 d . . .
H1 H 0.8273 0.1575 0.5649 0.053 Uiso 1 1 d R . .
C2 C 0.9032(2) 0.0711(2) 0.5111(2) 0.0573(9) Uani 1 1 d . . .
H2A H 0.9334 0.0396 0.5662 0.069 Uiso 1 1 d R . .
H2B H 0.9437 0.1179 0.5019 0.069 Uiso 1 1 d R . .
H2C H 0.8893 0.0287 0.4620 0.069 Uiso 1 1 d R . .
C3 C 0.7483(3) 0.0425(2) 0.5348(3) 0.0684(11) Uani 1 1 d . . .
H3A H 0.7799 0.0099 0.5888 0.082 Uiso 1 1 d R . .
H3B H 0.7295 0.0007 0.4854 0.082 Uiso 1 1 d R . .
H3C H 0.6941 0.0721 0.5417 0.082 Uiso 1 1 d R . .
C4 C 0.6513(2) 0.2312(2) 0.43807(19) 0.0419(7) Uani 1 1 d . . .
H4 H 0.6114 0.1812 0.4412 0.050 Uiso 1 1 d R . .
C5 C 0.6771(3) 0.2837(3) 0.5260(2) 0.0576(9) Uani 1 1 d . . .
H5A H 0.6217 0.3091 0.5345 0.069 Uiso 1 1 d R . .
H5B H 0.7194 0.3321 0.5239 0.069 Uiso 1 1 d R . .
H5C H 0.7066 0.2436 0.5750 0.069 Uiso 1 1 d R . .
C6 C 0.5958(2) 0.2917(2) 0.3606(2) 0.0551(9) Uani 1 1 d . . .
H6A H 0.5442 0.3184 0.3753 0.066 Uiso 1 1 d R . .
H6B H 0.5727 0.2562 0.3068 0.066 Uiso 1 1 d R . .
H6C H 0.6359 0.3390 0.3515 0.066 Uiso 1 1 d R . .
C7 C 0.82684(19) 0.27132(18) 0.40584(17) 0.0316(6) Uani 1 1 d . . .
C8 C 0.8936(2) 0.3112(2) 0.47927(19) 0.0380(7) Uani 1 1 d . . .
H8 H 0.9022 0.2884 0.5387 0.046 Uiso 1 1 d R . .
C9 C 0.9481(2) 0.3820(2) 0.46790(19) 0.0400(7) Uani 1 1 d . . .
H9 H 0.9915 0.4101 0.5195 0.048 Uiso 1 1 d R . .
C10 C 0.9375(2) 0.4140(2) 0.38205(19) 0.0398(7) Uani 1 1 d . . .
H10 H 0.9770 0.4622 0.3735 0.048 Uiso 1 1 d R . .
C11 C 0.8728(2) 0.37549(19) 0.30868(18) 0.0355(7) Uani 1 1 d . . .
H11 H 0.8656 0.3981 0.2494 0.043 Uiso 1 1 d R . .
C12 C 0.81583(19) 0.30338(18) 0.31857(17) 0.0303(6) Uani 1 1 d . . .
C13 C 0.70445(19) 0.31561(18) 0.16952(17) 0.0324(6) Uani 1 1 d . . .
C14 C 0.6753(2) 0.40467(19) 0.17957(19) 0.0385(7) Uani 1 1 d . . .
H14 H 0.6912 0.4313 0.2384 0.046 Uiso 1 1 d R . .
C15 C 0.6251(2) 0.4546(2) 0.1058(2) 0.0461(8) Uani 1 1 d . . .
H15 H 0.6053 0.5153 0.1138 0.055 Uiso 1 1 d R . .
C16 C 0.6024(2) 0.4185(2) 0.0205(2) 0.0466(8) Uani 1 1 d . . .
H16 H 0.5674 0.4544 -0.0300 0.056 Uiso 1 1 d R . .
C17 C 0.6307(2) 0.3315(2) 0.0088(2) 0.0422(7) Uani 1 1 d . . .
H17 H 0.6151 0.3055 -0.0502 0.051 Uiso 1 1 d R . .
C18 C 0.68157(19) 0.27940(18) 0.08227(17) 0.0321(6) Uani 1 1 d . . .
C19 C 0.8275(2) 0.1671(2) 0.04842(19) 0.0415(7) Uani 1 1 d . . .
H19 H 0.8450 0.1049 0.0436 0.050 Uiso 1 1 d R . .
C20 C 0.9033(2) 0.2130(3) 0.1235(2) 0.0569(9) Uani 1 1 d . . .
H20A H 0.9601 0.2146 0.1081 0.068 Uiso 1 1 d R . .
H20B H 0.9135 0.1800 0.1786 0.068 Uiso 1 1 d R . .
H20C H 0.8840 0.2741 0.1308 0.068 Uiso 1 1 d R . .
C21 C 0.8197(3) 0.2111(3) -0.0408(2) 0.0688(11) Uani 1 1 d . . .
H21A H 0.8796 0.2115 -0.0503 0.083 Uiso 1 1 d R . .
H21B H 0.7977 0.2725 -0.0410 0.083 Uiso 1 1 d R . .
H21C H 0.7762 0.1770 -0.0878 0.083 Uiso 1 1 d R . .
C22 C 0.6303(2) 0.1150(2) -0.02627(18) 0.0396(7) Uani 1 1 d . . .
H22 H 0.6343 0.1502 -0.0766 0.047 Uiso 1 1 d R . .
C23 C 0.5319(2) 0.1209(2) -0.0209(2) 0.0444(8) Uani 1 1 d . . .
H23A H 0.4888 0.0967 -0.0748 0.053 Uiso 1 1 d R . .
H23B H 0.5165 0.1834 -0.0139 0.053 Uiso 1 1 d R . .
H23C H 0.5281 0.0862 0.0298 0.053 Uiso 1 1 d R . .
C24 C 0.6560(2) 0.0169(2) -0.0407(2) 0.0582(9) Uani 1 1 d . . .
H24A H 0.6118 -0.0074 -0.0939 0.070 Uiso 1 1 d R . .
H24B H 0.6546 -0.0186 0.0103 0.070 Uiso 1 1 d R . .
H24C H 0.7176 0.0148 -0.0465 0.070 Uiso 1 1 d R . .
C25 C 0.8323(3) 0.0436(2) 0.2699(2) 0.0570(9) Uani 1 1 d . . .
H25A H 0.8360 0.0179 0.2148 0.068 Uiso 1 1 d R . .
H25B H 0.8222 -0.0041 0.3077 0.068 Uiso 1 1 d R . .
H25C H 0.8896 0.0746 0.3000 0.068 Uiso 1 1 d R . .
C26 C 0.5986(2) 0.0853(2) 0.2183(2) 0.0514(9) Uani 1 1 d . . .
H26A H 0.5759 0.0644 0.1573 0.062 Uiso 1 1 d R . .
H26B H 0.5595 0.1339 0.2269 0.062 Uiso 1 1 d R . .
H26C H 0.5975 0.0359 0.2581 0.062 Uiso 1 1 d R . .
C27 C 1.0584(4) 0.2934(4) 0.7313(3) 0.0949(17) Uani 1 1 d . . .
C28 C 1.0642(5) 0.1993(4) 0.7395(3) 0.0984(18) Uani 1 1 d . . .
H28 H 1.1197 0.1698 0.7355 0.118 Uiso 1 1 d R . .
C29 C 0.9927(5) 0.1475(4) 0.7516(3) 0.110(2) Uani 1 1 d . . .
H29 H 0.9979 0.0825 0.7587 0.132 Uiso 1 1 d R . .
C30 C 0.9137(5) 0.1891(4) 0.7559(3) 0.1083(19) Uani 1 1 d . . .
H30 H 0.8649 0.1505 0.7629 0.130 Uiso 1 1 d R . .
C31 C 0.9048(5) 0.2829(5) 0.7476(3) 0.106(2) Uani 1 1 d . . .
C32 C 0.9775(5) 0.3345(4) 0.7352(3) 0.108(2) Uani 1 1 d . . .
H32 H 0.9727 0.3994 0.7272 0.130 Uiso 1 1 d R . .
C33 C 1.1263(7) 0.3488(6) 0.7213(5) 0.084(2) Uani 0.55 1 d P . .
H33A H 1.1077 0.4116 0.7181 0.101 Uiso 0.55 1 d PR . .
H33B H 1.1365 0.3315 0.6660 0.101 Uiso 0.55 1 d PR . .
H33C H 1.1830 0.3407 0.7701 0.101 Uiso 0.55 1 d PR . .
C33' C 0.8370(9) 0.3323(9) 0.7531(7) 0.100(4) Uani 0.45 1 d P . .
33'A H 0.8474 0.3963 0.7475 0.120 Uiso 0.45 1 d PR . .
33'B H 0.8243 0.3211 0.8085 0.120 Uiso 0.45 1 d PR . .
33'C H 0.7847 0.3128 0.7037 0.120 Uiso 0.45 1 d PR . .

loop_
_atom_site_aniso_label
_atom_site_aniso_U_11
_atom_site_aniso_U_22
_atom_site_aniso_U_33
_atom_site_aniso_U_23
_atom_site_aniso_U_13
_atom_site_aniso_U_12
P1 0.0313(4) 0.0354(4) 0.0347(4) -0.0002(3) 0.0094(3) -0.0021(3)
P2 0.0275(4) 0.0361(4) 0.0328(4) -0.0058(3) 0.0083(3) -0.0041(3)
Al1 0.0346(5) 0.0309(5) 0.0402(5) -0.0026(4) 0.0085(4) -0.0026(4)
N1 0.0297(14) 0.0321(13) 0.0310(12) -0.0020(9) 0.0070(11) -0.0027(10)
C1 0.050(2) 0.0456(18) 0.0360(15) 0.0023(14) 0.0103(14) 0.0026(15)
C2 0.052(2) 0.060(2) 0.054(2) 0.0114(17) 0.0082(17) 0.0148(18)
C3 0.076(3) 0.059(2) 0.078(2) 0.027(2) 0.034(2) 0.007(2)
C4 0.0306(17) 0.0488(18) 0.0488(17) 0.0013(15) 0.0160(14) -0.0019(14)
C5 0.057(2) 0.069(2) 0.0518(19) -0.0037(18) 0.0253(18) 0.0112(19)
C6 0.039(2) 0.065(2) 0.060(2) -0.0026(18) 0.0135(16) 0.0135(17)
C7 0.0272(16) 0.0342(15) 0.0340(14) -0.0040(12) 0.0102(12) 0.0005(12)
C8 0.0298(17) 0.0467(18) 0.0347(15) -0.0087(13) 0.0059(13) -0.0008(14)
C9 0.0293(17) 0.0439(17) 0.0433(17) -0.0182(14) 0.0062(13) -0.0069(14)
C10 0.0323(17) 0.0351(16) 0.0543(19) -0.0100(14) 0.0168(14) -0.0079(13)
C11 0.0358(17) 0.0353(15) 0.0378(15) -0.0030(13) 0.0151(13) -0.0043(13)
C12 0.0256(15) 0.0299(14) 0.0350(14) -0.0066(12) 0.0089(12) -0.0012(12)
C13 0.0278(16) 0.0337(15) 0.0353(15) -0.0002(12) 0.0093(12) -0.0037(12)
C14 0.0368(18) 0.0344(16) 0.0434(16) -0.0005(13) 0.0109(14) 0.0017(13)
C15 0.0390(19) 0.0354(17) 0.061(2) 0.0061(15) 0.0118(16) 0.0046(14)
C16 0.0371(19) 0.0453(19) 0.0500(19) 0.0137(15) 0.0031(15) 0.0027(15)
C17 0.0408(19) 0.0450(18) 0.0370(16) 0.0016(14) 0.0068(14) -0.0045(15)
C18 0.0284(16) 0.0340(15) 0.0332(14) 0.0006(12) 0.0086(12) -0.0036(12)
C19 0.0338(18) 0.0477(18) 0.0462(17) -0.0121(14) 0.0170(14) -0.0057(14)
C20 0.033(2) 0.082(3) 0.056(2) -0.0126(19) 0.0146(16) -0.0142(18)
C21 0.051(2) 0.107(3) 0.055(2) -0.013(2) 0.0253(18) -0.027(2)
C22 0.0343(18) 0.0480(18) 0.0352(15) -0.0097(13) 0.0091(13) -0.0103(14)
C23 0.0343(18) 0.0491(19) 0.0455(17) -0.0097(14) 0.0061(14) -0.0077(15)
C24 0.043(2) 0.060(2) 0.073(2) -0.0337(19) 0.0200(17) -0.0133(17)
C25 0.066(3) 0.051(2) 0.0521(19) 0.0021(16) 0.0169(18) 0.0157(18)
C26 0.054(2) 0.052(2) 0.0501(18) -0.0089(16) 0.0191(16) -0.0210(17)
C27 0.131(5) 0.098(4) 0.038(2) -0.011(2) 0.001(2) 0.043(4)
C28 0.124(5) 0.107(4) 0.054(3) -0.002(3) 0.012(3) 0.049(4)
C29 0.150(6) 0.109(4) 0.050(3) -0.010(3) 0.003(3) 0.047(4)
C30 0.141(5) 0.117(5) 0.055(3) -0.010(3) 0.012(3) 0.035(4)
C31 0.125(5) 0.132(5) 0.048(3) -0.010(3) 0.009(3) 0.072(5)
C32 0.157(6) 0.110(4) 0.045(2) -0.008(3) 0.013(3) 0.056(5)
C33 0.118(8) 0.080(5) 0.055(4) 0.011(4) 0.029(5) 0.005(5)
C33' 0.098(9) 0.120(10) 0.075(7) -0.009(6) 0.016(6) -0.010(8)

loop_
_atom_type_symbol
_atom_type_description
_atom_type_scat_dispersion_real
_atom_type_scat_dispersion_imag
_atom_type_scat_source
C C 0.0033 0.0016 'International Tables Vol C Tables 4.2.6.8 and 6.1.1.4'
H H 0.0000 0.0000 'International Tables Vol C Tables 4.2.6.8 and 6.1.1.4'
Al Al 0.0645 0.0514 'International Tables Vol C Tables 4.2.6.8 and 6.1.1.4'
N N 0.0061 0.0033 'International Tables Vol C Tables 4.2.6.8 and 6.1.1.4'
P P 0.1023 0.0942 'International Tables Vol C Tables 4.2.6.8 and 6.1.1.4'

loop_
_geom_angle_atom_site_label_1
_geom_angle_atom_site_label_2
_geom_angle_atom_site_label_3
_geom_angle
_geom_angle_site_symmetry_1
_geom_angle_site_symmetry_3
_geom_angle_publ_flag
C7 P1 C1 105.92(13) . . ?
C7 P1 C4 104.32(13) . . ?
C1 P1 C4 103.83(14) . . ?
C7 P1 Al1 91.88(8) . . ?
C1 P1 Al1 129.05(10) . . ?
C4 P1 Al1 117.57(10) . . ?
C18 P2 C22 105.23(13) . . ?
C18 P2 C19 105.45(13) . . ?
C22 P2 C19 104.67(13) . . ?
C18 P2 Al1 92.28(9) . . ?
C22 P2 Al1 128.05(10) . . ?
C19 P2 Al1 117.26(10) . . ?
N1 Al1 C25 120.16(14) . . ?
N1 Al1 C26 120.14(13) . . ?
C25 Al1 C26 119.70(16) . . ?
N1 Al1 P2 77.65(7) . . ?
C25 Al1 P2 96.73(10) . . ?
C26 Al1 P2 95.72(10) . . ?
N1 Al1 P1 77.31(7) . . ?
C25 Al1 P1 96.35(10) . . ?
C26 Al1 P1 96.20(10) . . ?
P2 Al1 P1 154.95(4) . . ?
C12 N1 C13 117.7(2) . . ?
C12 N1 Al1 121.26(17) . . ?
C13 N1 Al1 121.06(17) . . ?
C2 C1 C3 111.0(3) . . ?
C2 C1 P1 111.7(2) . . ?
C3 C1 P1 109.4(2) . . ?
C2 C1 H1 109.8 . . ?
C3 C1 H1 107.6 . . ?
P1 C1 H1 107.3 . . ?
C1 C2 H2A 109.4 . . ?
C1 C2 H2B 109.2 . . ?
H2A C2 H2B 109.5 . . ?
C1 C2 H2C 109.8 . . ?
H2A C2 H2C 109.5 . . ?
H2B C2 H2C 109.5 . . ?
C1 C3 H3A 109.8 . . ?
C1 C3 H3B 109.5 . . ?
H3A C3 H3B 109.5 . . ?
C1 C3 H3C 109.1 . . ?
H3A C3 H3C 109.5 . . ?
H3B C3 H3C 109.5 . . ?
C5 C4 C6 110.4(3) . . ?
C5 C4 P1 114.9(2) . . ?
C6 C4 P1 110.9(2) . . ?
C5 C4 H4 109.2 . . ?
C6 C4 H4 106.7 . . ?
P1 C4 H4 104.3 . . ?
C4 C5 H5A 109.5 . . ?
C4 C5 H5B 109.2 . . ?
H5A C5 H5B 109.5 . . ?
C4 C5 H5C 109.7 . . ?
H5A C5 H5C 109.5 . . ?
H5B C5 H5C 109.5 . . ?
C4 C6 H6A 109.4 . . ?
C4 C6 H6B 110.1 . . ?
H6A C6 H6B 109.5 . . ?
C4 C6 H6C 108.9 . . ?
H6A C6 H6C 109.5 . . ?
H6B C6 H6C 109.5 . . ?
C8 C7 C12 119.8(2) . . ?
C8 C7 P1 125.2(2) . . ?
C12 C7 P1 114.97(19) . . ?
C9 C8 C7 121.1(3) . . ?
C9 C8 H8 119.0 . . ?
C7 C8 H8 119.8 . . ?
C8 C9 C10 119.4(3) . . ?
C8 C9 H9 119.6 . . ?
C10 C9 H9 121.0 . . ?
C11 C10 C9 120.6(3) . . ?
C11 C10 H10 119.6 . . ?
C9 C10 H10 119.8 . . ?
C10 C11 C12 121.1(3) . . ?
C10 C11 H11 120.3 . . ?
C12 C11 H11 118.7 . . ?
C11 C12 C7 118.0(2) . . ?
C11 C12 N1 122.1(2) . . ?
C7 C12 N1 119.8(2) . . ?
C14 C13 C18 118.1(2) . . ?
C14 C13 N1 122.2(2) . . ?
C18 C13 N1 119.6(2) . . ?
C15 C14 C13 120.6(3) . . ?
C15 C14 H14 119.7 . . ?
C13 C14 H14 119.6 . . ?
C16 C15 C14 121.0(3) . . ?
C16 C15 H15 119.3 . . ?
C14 C15 H15 119.7 . . ?
C17 C16 C15 119.5(3) . . ?
C17 C16 H16 120.8 . . ?
C15 C16 H16 119.7 . . ?
C16 C17 C18 120.8(3) . . ?
C16 C17 H17 120.3 . . ?
C18 C17 H17 119.0 . . ?
C17 C18 C13 120.1(3) . . ?
C17 C18 P2 124.7(2) . . ?
C13 C18 P2 115.1(2) . . ?
C21 C19 C20 110.6(3) . . ?
C21 C19 P2 114.7(2) . . ?
C20 C19 P2 110.7(2) . . ?
C21 C19 H19 106.1 . . ?
C20 C19 H19 108.9 . . ?
P2 C19 H19 105.4 . . ?
C19 C20 H20A 109.3 . . ?
C19 C20 H20B 110.2 . . ?
H20A C20 H20B 109.5 . . ?
C19 C20 H20C 109.0 . . ?
H20A C20 H20C 109.5 . . ?
H20B C20 H20C 109.5 . . ?
C19 C21 H21A 109.9 . . ?
C19 C21 H21B 109.4 . . ?
H21A C21 H21B 109.5 . . ?
C19 C21 H21C 109.1 . . ?
H21A C21 H21C 109.5 . . ?
H21B C21 H21C 109.5 . . ?
C23 C22 C24 111.1(2) . . ?
C23 C22 P2 111.34(19) . . ?
C24 C22 P2 109.6(2) . . ?
C23 C22 H22 109.1 . . ?
C24 C22 H22 107.6 . . ?
P2 C22 H22 107.9 . . ?
C22 C23 H23A 109.6 . . ?
C22 C23 H23B 109.7 . . ?
H23A C23 H23B 109.5 . . ?
C22 C23 H23C 109.1 . . ?
H23A C23 H23C 109.5 . . ?
H23B C23 H23C 109.5 . . ?
C22 C24 H24A 109.9 . . ?
C22 C24 H24B 108.5 . . ?
H24A C24 H24B 109.5 . . ?
C22 C24 H24C 110.0 . . ?
H24A C24 H24C 109.5 . . ?
H24B C24 H24C 109.5 . . ?
Al1 C25 H25A 109.7 . . ?
Al1 C25 H25B 109.3 . . ?
H25A C25 H25B 109.5 . . ?
Al1 C25 H25C 109.4 . . ?
H25A C25 H25C 109.5 . . ?
H25B C25 H25C 109.5 . . ?
Al1 C26 H26A 109.5 . . ?
Al1 C26 H26B 109.2 . . ?
H26A C26 H26B 109.5 . . ?
Al1 C26 H26C 109.7 . . ?
H26A C26 H26C 109.5 . . ?
H26B C26 H26C 109.5 . . ?
C33 C27 C32 117.0(7) . . ?
C33 C27 C28 125.5(7) . . ?
C32 C27 C28 117.6(7) . . ?
C29 C28 C27 122.1(6) . . ?
C29 C28 H28 119.6 . . ?
C27 C28 H28 118.2 . . ?
C30 C29 C28 119.6(6) . . ?
C30 C29 H29 118.8 . . ?
C28 C29 H29 121.6 . . ?
C29 C30 C31 120.1(7) . . ?
C29 C30 H30 117.0 . . ?
C31 C30 H30 122.9 . . ?
C33' C31 C30 127.9(10) . . ?
C33' C31 C32 112.3(8) . . ?
C30 C31 C32 119.8(6) . . ?
C27 C32 C31 120.8(6) . . ?
C27 C32 H32 117.4 . . ?
C31 C32 H32 121.8 . . ?
C27 C33 H33A 111.3 . . ?
C27 C33 H33B 106.5 . . ?
H33A C33 H33B 109.4 . . ?
C27 C33 H33C 110.5 . . ?
H33A C33 H33C 109.5 . . ?
H33B C33 H33C 109.5 . . ?
C31 C33' 33'A 113.1 . . ?
C31 C33' 33'B 110.6 . . ?
33'A C33' 33'B 109.5 . . ?
C31 C33' 33'C 104.4 . . ?
33'A C33' 33'C 109.5 . . ?
33'B C33' 33'C 109.5 . . ?

loop_
_geom_bond_atom_site_label_1
_geom_bond_atom_site_label_2
_geom_bond_distance
_geom_bond_site_symmetry_2
_geom_bond_publ_flag
P1 C7 1.816(3) . ?
P1 C1 1.854(3) . ?
P1 C4 1.858(3) . ?
P1 Al1 2.6343(10) . ?
P2 C18 1.817(3) . ?
P2 C22 1.849(3) . ?
P2 C19 1.858(3) . ?
P2 Al1 2.6246(10) . ?
Al1 N1 1.935(2) . ?
Al1 C25 1.969(3) . ?
Al1 C26 1.977(3) . ?
N1 C12 1.411(3) . ?
N1 C13 1.418(3) . ?
C1 C2 1.520(4) . ?
C1 C3 1.525(5) . ?
C1 H1 0.9600 . ?
C2 H2A 0.9600 . ?
C2 H2B 0.9599 . ?
C2 H2C 0.9601 . ?
C3 H3A 0.9600 . ?
C3 H3B 0.9601 . ?
C3 H3C 0.9598 . ?
C4 C5 1.521(4) . ?
C4 C6 1.526(4) . ?
C4 H4 0.9599 . ?
C5 H5A 0.9599 . ?
C5 H5B 0.9600 . ?
C5 H5C 0.9600 . ?
C6 H6A 0.9599 . ?
C6 H6B 0.9600 . ?
C6 H6C 0.9600 . ?
C7 C8 1.399(4) . ?
C7 C12 1.407(4) . ?
C8 C9 1.369(4) . ?
C8 H8 0.9600 . ?
C9 C10 1.387(4) . ?
C9 H9 0.9601 . ?
C10 C11 1.376(4) . ?
C10 H10 0.9600 . ?
C11 C12 1.401(4) . ?
C11 H11 0.9601 . ?
C13 C14 1.403(4) . ?
C13 C18 1.406(4) . ?
C14 C15 1.379(4) . ?
C14 H14 0.9601 . ?
C15 C16 1.378(4) . ?
C15 H15 0.9600 . ?
C16 C17 1.377(4) . ?
C16 H16 0.9600 . ?
C17 C18 1.395(4) . ?
C17 H17 0.9600 . ?
C19 C21 1.510(4) . ?
C19 C20 1.518(4) . ?
C19 H19 0.9601 . ?
C20 H20A 0.9599 . ?
C20 H20B 0.9601 . ?
C20 H20C 0.9601 . ?
C21 H21A 0.9599 . ?
C21 H21B 0.9602 . ?
C21 H21C 0.9600 . ?
C22 C23 1.513(4) . ?
C22 C24 1.526(4) . ?
C22 H22 0.9600 . ?
C23 H23A 0.9600 . ?
C23 H23B 0.9599 . ?
C23 H23C 0.9601 . ?
C24 H24A 0.9601 . ?
C24 H24B 0.9599 . ?
C24 H24C 0.9602 . ?
C25 H25A 0.9601 . ?
C25 H25B 0.9599 . ?
C25 H25C 0.9601 . ?
C26 H26A 0.9600 . ?
C26 H26B 0.9600 . ?
C26 H26C 0.9601 . ?
C27 C33 1.353(9) . ?
C27 C32 1.377(8) . ?
C27 C28 1.388(7) . ?
C28 C29 1.378(8) . ?
C28 H28 0.9601 . ?
C29 C30 1.359(8) . ?
C29 H29 0.9600 . ?
C30 C31 1.385(8) . ?
C30 H30 0.9600 . ?
C31 C33' 1.277(12) . ?
C31 C32 1.393(8) . ?
C32 H32 0.9601 . ?
C33 H33A 0.9598 . ?
C33 H33B 0.9603 . ?
C33 H33C 0.9601 . ?
C33' 33'A 0.9605 . ?
C33' 33'B 0.9597 . ?
C33' 33'C 0.9603 . ?
